data_2232478
loop_
_publ_author_name
'Sarkar, Anindita'
'Cukrowski, Ignacy'

_publ_section_title
;
 Tris(dicyclohexylammonium) hydrogen
 [1-hydroxy-2-(1<i>H</i>-imidazol-1-yl)-1-phosphonatoethane]phosphonate
 ethanol monosolvate monohydrate
;
_journal_coeditor_code TK2800
_journal_issue 11
_journal_name_full 'Acta Crystallographica Section E'
_journal_page_first o2980
_journal_paper_doi 10.1107/S1600536811042206
_journal_volume 67
_journal_year 2011
_chemical_formula_iupac '3C12 H24 N +, C5 H7 N2 O7 P2 3-, C2 H6 O, H2 O'
_chemical_formula_moiety '3(C12 H24 N +), C5 H7 N2 O7 P2 3-, C2 H6 O, H2 O'
_chemical_formula_sum 'C43 H87 N5 O9 P2'
_chemical_formula_weight 880.11
_chemical_name_systematic
;
Tris(dicyclohexylammonium) hydrogen
[1-hydroxy-2-(1<i>H</i>-imidazol-1-yl)-1-phosphonatoethane]phosphonate
ethanol monosolvate monohydrate
;
_space_group_IT_number 2
_symmetry_cell_setting triclinic
_symmetry_space_group_name_Hall '-P 1'
_symmetry_space_group_name_H-M 'P -1'
_atom_sites_solution_hydrogens geom
_atom_sites_solution_primary direct
_atom_sites_solution_secondary difmap
_audit_creation_method SHELXL-97
_cell_angle_alpha 64.6260(10)
_cell_angle_beta 79.7250(10)
_cell_angle_gamma 60.9600(10)
_cell_formula_units_Z 2
_cell_length_a 14.2351(2)
_cell_length_b 14.3010(3)
_cell_length_c 15.3021(3)
_cell_measurement_reflns_used 9929
_cell_measurement_temperature 173(2)
_cell_measurement_theta_max 28.39
_cell_measurement_theta_min 2.24
_cell_volume 2459.04(9)
_computing_cell_refinement 'SAINT (Bruker, 2001)'
_computing_data_collection 'APEX2 (Bruker, 2001)'
_computing_data_reduction 'SAINT (Bruker, 2001)'
_computing_molecular_graphics
;
ORTEP-3 for Windows (Farrugia, 1997) and Mercury (Bruno <i>et al.</i>,
2002)
;
_computing_publication_material
;
SHELXL97 (Sheldrick, 2008) and PLATON (Spek, 2009)
;
_computing_structure_refinement 'SHELXL97 (Sheldrick, 2008)'
_computing_structure_solution 'SHELXTL (Sheldrick, 2008)'
_diffrn_ambient_temperature 173(2)
_diffrn_measured_fraction_theta_full 0.999
_diffrn_measured_fraction_theta_max 0.999
_diffrn_measurement_device_type 'Bruker APEXII CCD'
_diffrn_measurement_method '\f and \w'
_diffrn_radiation_monochromator graphite
_diffrn_radiation_source 'fine-focus sealed tube'
_diffrn_radiation_type MoK\a
_diffrn_radiation_wavelength 0.71073
_diffrn_reflns_av_R_equivalents 0.0347
_diffrn_reflns_av_sigmaI/netI 0.0425
_diffrn_reflns_limit_h_max 18
_diffrn_reflns_limit_h_min -18
_diffrn_reflns_limit_k_max 16
_diffrn_reflns_limit_k_min -18
_diffrn_reflns_limit_l_max 11
_diffrn_reflns_limit_l_min -20
_diffrn_reflns_number 24772
_diffrn_reflns_theta_full 28.00
_diffrn_reflns_theta_max 28.00
_diffrn_reflns_theta_min 1.47
_exptl_absorpt_coefficient_mu 0.143
_exptl_absorpt_correction_T_max 0.9597
_exptl_absorpt_correction_T_min 0.9423
_exptl_absorpt_correction_type multi-scan
_exptl_absorpt_process_details '(SADABS; Bruker, 2001)'
_exptl_crystal_colour colourless
_exptl_crystal_density_diffrn 1.187
_exptl_crystal_density_method 'not measured'
_exptl_crystal_description block
_exptl_crystal_F_000 962.0
_exptl_crystal_size_max 0.42
_exptl_crystal_size_mid 0.32
_exptl_crystal_size_min 0.29
_refine_diff_density_max 0.186
_refine_diff_density_min -0.203
_refine_ls_extinction_method none
_refine_ls_goodness_of_fit_ref 1.057
_refine_ls_hydrogen_treatment mixed
_refine_ls_matrix_type full
_refine_ls_number_parameters 573
_refine_ls_number_reflns 11852
_refine_ls_number_restraints 0
_refine_ls_restrained_S_all 1.057
_refine_ls_R_factor_all 0.0549
_refine_ls_R_factor_gt 0.0394
_refine_ls_shift/su_max 0.000
_refine_ls_shift/su_mean 0.000
_refine_ls_structure_factor_coef Fsqd
_refine_ls_weighting_details 'calc w=1/[\s^2^(Fo^2^)+(0.0640P)^2^+0.0000P] where P=(Fo^2^+2Fc^2^)/3'
_refine_ls_weighting_scheme calc
_refine_ls_wR_factor_gt 0.1053
_refine_ls_wR_factor_ref 0.1132
_reflns_number_gt 9043
_reflns_number_total 11852
_reflns_threshold_expression I>2sigma(I)
_cod_data_source_file tk2800.cif
_cod_data_source_block I
_cod_original_cell_volume 2459.04(8)
_cod_database_code 2232478
_cod_database_fobs_code 2232478

loop_
_symmetry_equiv_pos_as_xyz
'x, y, z'
'-x, -y, -z'

loop_
_atom_site_type_symbol
_atom_site_label
_atom_site_fract_x
_atom_site_fract_y
_atom_site_fract_z
_atom_site_U_iso_or_equiv
_atom_site_adp_type
_atom_site_calc_flag
_atom_site_refinement_flags
_atom_site_occupancy
_atom_site_symmetry_multiplicity
_atom_site_disorder_assembly
_atom_site_disorder_group
C C90A 0.8255(8) 0.6106(5) 0.3879(5) 0.094(3) Uani d P 0.490(4) 1 A 1
H H90A 0.8721 0.5978 0.3336 0.112 Uiso calc PR 0.490(4) 1 A 1
H H90B 0.7513 0.6471 0.3623 0.112 Uiso calc PR 0.490(4) 1 A 1
C C91A 0.8440(14) 0.4922(11) 0.4541(7) 0.078(3) Uani d P 0.490(4) 1 A 1
H H91A 0.9132 0.4354 0.4412 0.117 Uiso calc PR 0.490(4) 1 A 1
H H91B 0.7863 0.4787 0.4442 0.117 Uiso calc PR 0.490(4) 1 A 1
H H91C 0.8448 0.4834 0.5211 0.117 Uiso calc PR 0.490(4) 1 A 1
O O8A 0.8304(2) 0.6892(2) 0.39172(18) 0.0507(9) Uani d P 0.490(4) 1 A 1
C C90B 0.7862(5) 0.6122(5) 0.4234(4) 0.0614(13) Uani d P 0.510(4) 1 A 2
H H90C 0.7420 0.6005 0.4811 0.074 Uiso calc PR 0.510(4) 1 A 2
H H90D 0.8257 0.6472 0.4346 0.074 Uiso calc PR 0.510(4) 1 A 2
C C91B 0.8714(16) 0.4931(12) 0.4480(11) 0.127(6) Uani d P 0.510(4) 1 A 2
H H91D 0.8398 0.4414 0.4596 0.191 Uiso calc PR 0.510(4) 1 A 2
H H91E 0.9112 0.4680 0.5066 0.191 Uiso calc PR 0.510(4) 1 A 2
H H91F 0.9205 0.4896 0.3944 0.191 Uiso calc PR 0.510(4) 1 A 2
O O8B 0.7226(3) 0.6925(3) 0.3688(4) 0.129(2) Uani d P 0.510(4) 1 A 2
C C2 1.00873(15) 1.0093(2) 0.36588(14) 0.0587(6) Uani d . 1 1 . .
H H2A 0.9368 1.0724 0.3680 0.070 Uiso calc R 1 1 . .
H H2B 1.0608 1.0093 0.4010 0.070 Uiso calc R 1 1 . .
C C1 1.00647(16) 0.8941(2) 0.41524(13) 0.0650(7) Uani d . 1 1 . .
H H1A 0.9835 0.8826 0.4825 0.078 Uiso calc R 1 1 . .
H H1B 1.0798 0.8305 0.4179 0.078 Uiso calc R 1 1 . .
H H1WA 0.2343(16) 0.8889(18) 0.0453(16) 0.062(6) Uiso d . 1 1 . .
H H1WB 0.2395(18) 0.951(2) 0.0943(16) 0.070(7) Uiso d . 1 1 . .
P P1 0.60569(3) 0.02501(3) 0.29745(2) 0.01979(8) Uani d . 1 1 . .
P P2 0.64304(3) 0.21333(3) 0.11618(2) 0.01986(8) Uani d . 1 1 . .
O O1 0.69397(7) -0.08702(8) 0.29121(6) 0.0253(2) Uani d . 1 1 . .
O O7 0.74110(7) 0.13417(8) 0.08033(7) 0.0259(2) Uani d . 1 1 . .
O O4 0.45160(7) 0.22357(8) 0.17711(7) 0.0264(2) Uani d . 1 1 . .
H H4 0.4229 0.1934 0.2265 0.040 Uiso calc R 1 1 . .
N N3 0.35697(8) 0.98062(9) 0.46030(8) 0.0212(2) Uani d . 1 1 . .
H H3A 0.4138 0.9935 0.4292 0.025 Uiso calc R 1 1 . .
H H3B 0.3639 0.9648 0.5244 0.025 Uiso calc R 1 1 . .
N N1 0.88010(8) 0.91338(10) 0.20255(8) 0.0229(2) Uani d . 1 1 . .
H H1C 0.8260 0.9054 0.2432 0.028 Uiso calc R 1 1 . .
H H1D 0.8495 0.9845 0.1514 0.028 Uiso calc R 1 1 . .
O O6 0.57731(8) 0.33379(8) 0.04307(7) 0.0296(2) Uani d . 1 1 . .
N N2 0.45671(9) 0.49208(9) 0.88322(8) 0.0228(2) Uani d . 1 1 . .
H H2C 0.4311 0.5639 0.8850 0.027 Uiso calc R 1 1 . .
H H2D 0.4967 0.4372 0.9396 0.027 Uiso calc R 1 1 . .
O O2 0.50436(8) 0.02028(9) 0.34226(7) 0.0335(2) Uani d . 1 1 . .
N N5 0.48470(9) 0.03465(10) 0.12324(8) 0.0258(2) Uani d . 1 1 . .
O O5 0.67158(8) 0.23054(9) 0.20118(7) 0.0294(2) Uani d . 1 1 . .
H H5 0.6656 0.1816 0.2545 0.044 Uiso calc R 1 1 . .
O O3 0.64782(9) 0.07412(9) 0.34427(6) 0.0309(2) Uani d . 1 1 . .
C C014 0.55908(10) 0.13700(10) 0.17132(9) 0.0185(2) Uani d . 1 1 . .
C C015 0.55684(11) 0.08745(12) 0.10003(9) 0.0237(3) Uani d . 1 1 . .
H H1E 0.5358 0.1513 0.0348 0.028 Uiso calc R 1 1 . .
H H2E 0.6307 0.0280 0.0969 0.028 Uiso calc R 1 1 . .
C C016 0.53088(11) 0.48714(12) 0.80079(9) 0.0240(3) Uani d . 1 1 . .
H H016 0.4902 0.5518 0.7395 0.029 Uiso calc R 1 1 . .
C C017 0.25503(10) 1.09136(11) 0.41869(10) 0.0242(3) Uani d . 1 1 . .
H H017 0.1940 1.0812 0.4582 0.029 Uiso calc R 1 1 . .
C C018 0.23269(12) 1.11974(12) 0.31394(10) 0.0299(3) Uani d . 1 1 . .
H H01A 0.2212 1.0578 0.3117 0.036 Uiso calc R 1 1 . .
H H01B 0.2958 1.1218 0.2752 0.036 Uiso calc R 1 1 . .
C C019 0.41039(12) 0.63145(12) 0.53018(11) 0.0306(3) Uani d . 1 1 . .
H H01C 0.4167 0.5670 0.5166 0.037 Uiso calc R 1 1 . .
H H01D 0.4252 0.6016 0.6004 0.037 Uiso calc R 1 1 . .
C C020 0.70241(13) 0.49679(14) 0.73781(11) 0.0349(3) Uani d . 1 1 . .
H H02A 0.6668 0.5606 0.6753 0.042 Uiso calc R 1 1 . .
H H02B 0.7622 0.5059 0.7516 0.042 Uiso calc R 1 1 . .
C C021 0.65676(12) 0.36045(14) 0.71381(11) 0.0341(3) Uani d . 1 1 . .
H H02C 0.6874 0.2818 0.7136 0.041 Uiso calc R 1 1 . .
H H02D 0.6211 0.4184 0.6497 0.041 Uiso calc R 1 1 . .
C C022 0.92751(10) 0.81937(11) 0.16445(10) 0.0243(3) Uani d . 1 1 . .
H H022 0.9696 0.7431 0.2184 0.029 Uiso calc R 1 1 . .
C C023 0.57366(12) 0.37133(12) 0.79166(11) 0.0292(3) Uani d . 1 1 . .
H H02E 0.6068 0.3065 0.8545 0.035 Uiso calc R 1 1 . .
H H02F 0.5132 0.3651 0.7753 0.035 Uiso calc R 1 1 . .
C C024 0.83706(11) 0.81334(12) 0.13088(10) 0.0282(3) Uani d . 1 1 . .
H H02G 0.7929 0.8891 0.0789 0.034 Uiso calc R 1 1 . .
H H02H 0.7901 0.7977 0.1855 0.034 Uiso calc R 1 1 . .
C C025 0.48111(11) 0.77654(12) 0.48583(11) 0.0296(3) Uani d . 1 1 . .
H H02I 0.4955 0.7557 0.5544 0.035 Uiso calc R 1 1 . .
H H02J 0.5335 0.8026 0.4459 0.035 Uiso calc R 1 1 . .
C C026 0.36177(11) 0.47296(12) 0.88350(9) 0.0239(3) Uani d . 1 1 . .
H H026 0.3893 0.3904 0.8921 0.029 Uiso calc R 1 1 . .
C C027 0.36713(10) 0.87424(11) 0.45431(9) 0.0223(3) Uani d . 1 1 . .
H H027 0.3545 0.8930 0.3852 0.027 Uiso calc R 1 1 . .
C C028 0.95888(11) 0.91368(12) 0.25662(10) 0.0265(3) Uani d . 1 1 . .
H H028 1.0319 0.8502 0.2548 0.032 Uiso calc R 1 1 . .
C C029 1.00309(11) 0.84036(13) 0.08306(11) 0.0309(3) Uani d . 1 1 . .
H H02K 1.0624 0.8417 0.1071 0.037 Uiso calc R 1 1 . .
H H02L 0.9635 0.9168 0.0297 0.037 Uiso calc R 1 1 . .
C C030 0.28512(11) 0.83668(12) 0.51468(10) 0.0273(3) Uani d . 1 1 . .
H H03A 0.2117 0.9013 0.4931 0.033 Uiso calc R 1 1 . .
H H03B 0.2962 0.8176 0.5835 0.033 Uiso calc R 1 1 . .
C C031 0.29686(12) 0.73023(13) 0.50407(11) 0.0295(3) Uani d . 1 1 . .
H H03C 0.2461 0.7036 0.5467 0.035 Uiso calc R 1 1 . .
H H03D 0.2781 0.7522 0.4364 0.035 Uiso calc R 1 1 . .
C C032 0.49365(12) 0.67013(12) 0.47371(11) 0.0330(3) Uani d . 1 1 . .
H H03E 0.4854 0.6896 0.4042 0.040 Uiso calc R 1 1 . .
H H03F 0.5667 0.6053 0.4968 0.040 Uiso calc R 1 1 . .
N N4 0.34581(12) 0.01110(13) 0.10898(11) 0.0448(3) Uani d . 1 1 . .
C C034 0.26366(12) 1.18894(12) 0.42759(10) 0.0292(3) Uani d . 1 1 . .
H H03G 0.3275 1.1957 0.3935 0.035 Uiso calc R 1 1 . .
H H03H 0.2732 1.1700 0.4967 0.035 Uiso calc R 1 1 . .
C C035 0.74712(12) 0.37986(14) 0.73014(12) 0.0357(3) Uani d . 1 1 . .
H H03I 0.7965 0.3778 0.6757 0.043 Uiso calc R 1 1 . .
H H03J 0.7887 0.3164 0.7904 0.043 Uiso calc R 1 1 . .
C C036 0.19760(12) 0.47029(13) 0.97509(11) 0.0320(3) Uani d . 1 1 . .
H H03K 0.2218 0.3877 0.9883 0.038 Uiso calc R 1 1 . .
H H03L 0.1528 0.4873 1.0290 0.038 Uiso calc R 1 1 . .
C C037 0.29459(12) 0.55261(14) 0.78926(10) 0.0307(3) Uani d . 1 1 . .
H H03M 0.3391 0.5371 0.7348 0.037 Uiso calc R 1 1 . .
H H03N 0.2697 0.6350 0.7773 0.037 Uiso calc R 1 1 . .
C C038 0.96294(14) 1.02890(15) 0.20716(12) 0.0385(4) Uani d . 1 1 . .
H H03O 0.8900 1.0935 0.2035 0.046 Uiso calc R 1 1 . .
H H03P 0.9871 1.0398 0.1403 0.046 Uiso calc R 1 1 . .
C C039 0.41881(15) -0.08851(15) 0.17662(12) 0.0415(4) Uani d . 1 1 . .
H H039 0.4105 -0.1570 0.2122 0.050 Uiso calc R 1 1 . .
C C040 0.62157(12) 0.50537(13) 0.81803(10) 0.0287(3) Uani d . 1 1 . .
H H04A 0.6585 0.4457 0.8813 0.034 Uiso calc R 1 1 . .
H H04B 0.5915 0.5830 0.8200 0.034 Uiso calc R 1 1 . .
C C041 0.29558(11) 0.48930(13) 0.97021(10) 0.0280(3) Uani d . 1 1 . .
H H04C 0.2715 0.5691 0.9653 0.034 Uiso calc R 1 1 . .
H H04D 0.3407 0.4333 1.0303 0.034 Uiso calc R 1 1 . .
C C042 1.04932(13) 0.74347(15) 0.04539(12) 0.0410(4) Uani d . 1 1 . .
H H04E 1.0959 0.7594 -0.0094 0.049 Uiso calc R 1 1 . .
H H04F 1.0940 0.6680 0.0973 0.049 Uiso calc R 1 1 . .
C C043 0.50512(14) -0.07631(13) 0.18620(12) 0.0376(4) Uani d . 1 1 . .
H H043 0.5668 -0.1331 0.2280 0.045 Uiso calc R 1 1 . .
C C044 0.16307(13) 1.30485(13) 0.38436(12) 0.0381(4) Uani d . 1 1 . .
H H04G 0.1002 1.3002 0.4221 0.046 Uiso calc R 1 1 . .
H H04H 0.1717 1.3674 0.3886 0.046 Uiso calc R 1 1 . .
C C045 0.14310(15) 1.33456(13) 0.27923(13) 0.0427(4) Uani d . 1 1 . .
H H04I 0.2032 1.3457 0.2403 0.051 Uiso calc R 1 1 . .
H H04J 0.0761 1.4084 0.2536 0.051 Uiso calc R 1 1 . .
C C046 0.13349(14) 1.23724(13) 0.27022(13) 0.0422(4) Uani d . 1 1 . .
H H04K 0.1243 1.2563 0.2010 0.051 Uiso calc R 1 1 . .
H H04L 0.0689 1.2318 0.3037 0.051 Uiso calc R 1 1 . .
C C047 0.19748(12) 0.53181(15) 0.79479(11) 0.0363(3) Uani d . 1 1 . .
H H04M 0.1526 0.5867 0.7344 0.044 Uiso calc R 1 1 . .
H H04N 0.2227 0.4515 0.8004 0.044 Uiso calc R 1 1 . .
C C048 0.88304(14) 0.71705(14) 0.09334(12) 0.0394(4) Uani d . 1 1 . .
H H04O 0.8236 0.7162 0.0691 0.047 Uiso calc R 1 1 . .
H H04P 0.9218 0.6406 0.1470 0.047 Uiso calc R 1 1 . .
C C049 0.13026(12) 0.54850(15) 0.88050(11) 0.0364(3) Uani d . 1 1 . .
H H04Q 0.0706 0.5302 0.8841 0.044 Uiso calc R 1 1 . .
H H04R 0.0986 0.6310 0.8714 0.044 Uiso calc R 1 1 . .
C C050 1.03987(15) 1.03247(18) 0.26256(13) 0.0484(4) Uani d . 1 1 . .
H H05A 1.1142 0.9731 0.2604 0.058 Uiso calc R 1 1 . .
H H05B 1.0381 1.1100 0.2313 0.058 Uiso calc R 1 1 . .
C C051 0.95965(14) 0.73577(16) 0.01224(13) 0.0458(4) Uani d . 1 1 . .
H H05C 0.9912 0.6704 -0.0089 0.055 Uiso calc R 1 1 . .
H H05D 0.9193 0.8086 -0.0438 0.055 Uiso calc R 1 1 . .
C C052 0.38893(13) 0.08289(14) 0.07855(12) 0.0388(4) Uani d . 1 1 . .
H H052 0.3560 0.1600 0.0305 0.047 Uiso calc R 1 1 . .
C C053 0.92903(14) 0.88867(19) 0.36123(11) 0.0493(5) Uani d . 1 1 . .
H H05E 0.9326 0.8103 0.3925 0.059 Uiso calc R 1 1 . .
H H05F 0.8544 0.9466 0.3645 0.059 Uiso calc R 1 1 . .
O O1W 0.21111(9) 0.91039(11) 0.09257(9) 0.0379(3) Uani d . 1 1 . .

loop_
_atom_site_aniso_label
_atom_site_aniso_U_11
_atom_site_aniso_U_22
_atom_site_aniso_U_33
_atom_site_aniso_U_12
_atom_site_aniso_U_13
_atom_site_aniso_U_23
C90A 0.148(7) 0.037(3) 0.060(4) -0.032(4) 0.042(4) -0.016(3)
C91A 0.100(7) 0.041(4) 0.051(4) -0.019(4) 0.002(3) 0.002(3)
O8A 0.0571(18) 0.0344(15) 0.0500(16) -0.0172(13) -0.0102(13) -0.0076(11)
C90B 0.064(3) 0.048(3) 0.053(3) -0.023(3) 0.001(2) -0.006(2)
C91B 0.135(12) 0.064(6) 0.171(11) -0.030(6) 0.020(7) -0.061(7)
O8B 0.060(2) 0.043(2) 0.222(5) -0.0197(18) 0.049(3) -0.021(3)
C2 0.0382(10) 0.1057(18) 0.0635(12) -0.0349(11) 0.0051(9) -0.0593(13)
C1 0.0457(11) 0.131(2) 0.0322(9) -0.0528(13) 0.0015(8) -0.0297(11)
P1 0.02154(17) 0.01921(16) 0.01897(16) -0.01042(13) 0.00183(13) -0.00707(13)
P2 0.02148(17) 0.01830(16) 0.02077(16) -0.01085(13) 0.00050(13) -0.00648(13)
O1 0.0240(5) 0.0208(5) 0.0269(5) -0.0079(4) -0.0009(4) -0.0079(4)
O7 0.0235(5) 0.0263(5) 0.0304(5) -0.0133(4) 0.0042(4) -0.0125(4)
O4 0.0176(4) 0.0212(5) 0.0343(5) -0.0062(4) 0.0019(4) -0.0093(4)
N3 0.0202(5) 0.0229(5) 0.0206(5) -0.0111(5) 0.0020(4) -0.0080(4)
N1 0.0181(5) 0.0244(6) 0.0285(6) -0.0093(5) -0.0002(4) -0.0124(5)
O6 0.0303(5) 0.0220(5) 0.0299(5) -0.0127(4) -0.0020(4) -0.0027(4)
N2 0.0257(6) 0.0218(5) 0.0234(5) -0.0106(5) -0.0033(4) -0.0099(4)
O2 0.0274(5) 0.0326(6) 0.0329(5) -0.0158(5) 0.0100(4) -0.0078(4)
N5 0.0284(6) 0.0266(6) 0.0279(6) -0.0162(5) -0.0036(5) -0.0096(5)
O5 0.0419(6) 0.0334(5) 0.0261(5) -0.0270(5) 0.0023(4) -0.0119(4)
O3 0.0488(6) 0.0313(5) 0.0208(5) -0.0243(5) -0.0025(4) -0.0089(4)
C014 0.0164(6) 0.0170(6) 0.0220(6) -0.0073(5) -0.0004(5) -0.0075(5)
C015 0.0272(7) 0.0249(7) 0.0236(6) -0.0156(6) -0.0005(5) -0.0089(5)
C016 0.0272(7) 0.0243(6) 0.0223(6) -0.0121(6) -0.0018(5) -0.0093(5)
C017 0.0196(6) 0.0221(6) 0.0284(7) -0.0092(5) 0.0022(5) -0.0088(5)
C018 0.0292(7) 0.0278(7) 0.0344(8) -0.0134(6) -0.0065(6) -0.0105(6)
C019 0.0353(8) 0.0259(7) 0.0322(7) -0.0156(6) -0.0010(6) -0.0101(6)
C020 0.0340(8) 0.0396(9) 0.0364(8) -0.0235(7) 0.0033(7) -0.0125(7)
C021 0.0361(8) 0.0365(8) 0.0338(8) -0.0147(7) 0.0042(6) -0.0209(7)
C022 0.0222(7) 0.0215(6) 0.0278(7) -0.0073(5) 0.0003(5) -0.0114(5)
C023 0.0308(7) 0.0297(7) 0.0350(8) -0.0151(6) 0.0025(6) -0.0186(6)
C024 0.0280(7) 0.0301(7) 0.0316(7) -0.0138(6) 0.0029(6) -0.0166(6)
C025 0.0228(7) 0.0252(7) 0.0371(8) -0.0105(6) 0.0010(6) -0.0099(6)
C026 0.0259(7) 0.0245(7) 0.0258(7) -0.0123(6) -0.0010(5) -0.0121(5)
C027 0.0241(7) 0.0214(6) 0.0212(6) -0.0102(5) 0.0013(5) -0.0088(5)
C028 0.0175(6) 0.0335(7) 0.0319(7) -0.0103(6) -0.0022(5) -0.0164(6)
C029 0.0235(7) 0.0315(8) 0.0330(8) -0.0099(6) 0.0041(6) -0.0132(6)
C030 0.0246(7) 0.0285(7) 0.0337(7) -0.0145(6) 0.0043(6) -0.0152(6)
C031 0.0307(8) 0.0316(7) 0.0333(7) -0.0178(6) 0.0001(6) -0.0144(6)
C032 0.0285(8) 0.0236(7) 0.0407(8) -0.0085(6) 0.0038(6) -0.0125(6)
N4 0.0416(8) 0.0516(9) 0.0569(9) -0.0303(7) -0.0054(7) -0.0218(7)
C034 0.0346(8) 0.0271(7) 0.0283(7) -0.0150(6) 0.0006(6) -0.0120(6)
C035 0.0308(8) 0.0393(8) 0.0348(8) -0.0156(7) 0.0054(6) -0.0151(7)
C036 0.0313(8) 0.0366(8) 0.0325(8) -0.0173(7) 0.0054(6) -0.0170(7)
C037 0.0309(8) 0.0398(8) 0.0245(7) -0.0183(7) -0.0019(6) -0.0117(6)
C038 0.0429(9) 0.0447(9) 0.0413(9) -0.0278(8) -0.0055(7) -0.0168(7)
C039 0.0564(11) 0.0434(9) 0.0430(9) -0.0363(9) 0.0009(8) -0.0168(8)
C040 0.0328(8) 0.0293(7) 0.0305(7) -0.0181(6) -0.0014(6) -0.0119(6)
C041 0.0311(7) 0.0308(7) 0.0254(7) -0.0144(6) 0.0011(6) -0.0139(6)
C042 0.0322(8) 0.0414(9) 0.0411(9) -0.0071(7) 0.0084(7) -0.0237(8)
C043 0.0444(9) 0.0291(8) 0.0422(9) -0.0216(7) -0.0108(7) -0.0064(7)
C044 0.0403(9) 0.0245(7) 0.0458(9) -0.0130(7) 0.0030(7) -0.0137(7)
C045 0.0462(10) 0.0240(8) 0.0494(10) -0.0114(7) -0.0155(8) -0.0062(7)
C046 0.0394(9) 0.0294(8) 0.0519(10) -0.0111(7) -0.0200(8) -0.0085(7)
C047 0.0301(8) 0.0511(10) 0.0347(8) -0.0198(7) -0.0030(6) -0.0201(7)
C048 0.0424(9) 0.0352(8) 0.0492(10) -0.0151(7) -0.0011(8) -0.0262(8)
C049 0.0270(8) 0.0453(9) 0.0402(9) -0.0156(7) 0.0020(7) -0.0213(7)
C050 0.0486(10) 0.0653(12) 0.0567(11) -0.0368(10) -0.0028(9) -0.0316(10)
C051 0.0453(10) 0.0484(10) 0.0449(10) -0.0099(8) 0.0037(8) -0.0341(8)
C052 0.0360(9) 0.0363(9) 0.0474(9) -0.0186(7) -0.0142(7) -0.0110(7)
C053 0.0409(10) 0.0849(14) 0.0293(8) -0.0406(10) -0.0014(7) -0.0141(9)
O1W 0.0382(6) 0.0469(7) 0.0386(6) -0.0257(6) 0.0036(5) -0.0190(6)

loop_
_atom_type_symbol
_atom_type_description
_atom_type_scat_dispersion_real
_atom_type_scat_dispersion_imag
_atom_type_scat_source
C C 0.0033 0.0016 'International Tables Vol C Tables 4.2.6.8 and 6.1.1.4'
H H 0.0000 0.0000 'International Tables Vol C Tables 4.2.6.8 and 6.1.1.4'
N N 0.0061 0.0033 'International Tables Vol C Tables 4.2.6.8 and 6.1.1.4'
O O 0.0106 0.0060 'International Tables Vol C Tables 4.2.6.8 and 6.1.1.4'
P P 0.1023 0.0942 'International Tables Vol C Tables 4.2.6.8 and 6.1.1.4'

loop_
_geom_angle_atom_site_label_1
_geom_angle_atom_site_label_2
_geom_angle_atom_site_label_3
_geom_angle
O8A C90A C91A 137.3(9)
O8A C90A H90A 102.8
C91A C90A H90A 102.8
O8A C90A H90B 102.8
C91A C90A H90B 102.8
H90A C90A H90B 105.0
O8B C90B C91B 147.7(10)
O8B C90B H90C 99.8
C91B C90B H90C 99.8
O8B C90B H90D 99.8
C91B C90B H90D 99.8
H90C C90B H90D 104.1
C90B C91B H91D 109.5
C90B C91B H91E 109.4
H91D C91B H91E 109.5
C90B C91B H91F 109.5
H91D C91B H91F 109.5
H91E C91B H91F 109.5
C050 C2 C1 111.36(15)
C050 C2 H2A 109.4
C1 C2 H2A 109.4
C050 C2 H2B 109.4
C1 C2 H2B 109.4
H2A C2 H2B 108.0
C2 C1 C053 111.20(17)
C2 C1 H1A 109.4
C053 C1 H1A 109.4
C2 C1 H1B 109.4
C053 C1 H1B 109.4
H1A C1 H1B 108.0
O2 P1 O1 115.51(6)
O2 P1 O3 111.83(6)
O1 P1 O3 111.41(6)
O2 P1 C014 102.98(6)
O1 P1 C014 108.19(5)
O3 P1 C014 106.07(5)
O6 P2 O7 116.63(6)
O6 P2 O5 105.70(6)
O7 P2 O5 112.01(6)
O6 P2 C014 110.28(6)
O7 P2 C014 106.76(5)
O5 P2 C014 104.88(5)
C014 O4 H4 109.5
C027 N3 C017 116.91(10)
C027 N3 H3A 108.1
C017 N3 H3A 108.1
C027 N3 H3B 108.1
C017 N3 H3B 108.1
H3A N3 H3B 107.3
C022 N1 C028 114.95(10)
C022 N1 H1C 108.5
C028 N1 H1C 108.5
C022 N1 H1D 108.5
C028 N1 H1D 108.5
H1C N1 H1D 107.5
C016 N2 C026 117.97(10)
C016 N2 H2C 107.8
C026 N2 H2C 107.8
C016 N2 H2D 107.8
C026 N2 H2D 107.8
H2C N2 H2D 107.2
C052 N5 C043 106.44(13)
C052 N5 C015 125.90(12)
C043 N5 C015 127.33(12)
P2 O5 H5 109.5
O4 C014 C015 108.99(10)
O4 C014 P2 107.37(8)
C015 C014 P2 106.20(8)
O4 C014 P1 107.01(8)
C015 C014 P1 113.89(8)
P2 C014 P1 113.16(6)
N5 C015 C014 115.88(10)
N5 C015 H1E 108.3
C014 C015 H1E 108.3
N5 C015 H2E 108.3
C014 C015 H2E 108.3
H1E C015 H2E 107.4
N2 C016 C040 108.23(10)
N2 C016 C023 110.60(10)
C040 C016 C023 111.51(11)
N2 C016 H016 108.8
C040 C016 H016 108.8
C023 C016 H016 108.8
N3 C017 C034 108.35(11)
N3 C017 C018 111.67(10)
C034 C017 C018 111.70(11)
N3 C017 H017 108.3
C034 C017 H017 108.3
C018 C017 H017 108.3
C017 C018 C046 111.01(12)
C017 C018 H01A 109.4
C046 C018 H01A 109.4
C017 C018 H01B 109.4
C046 C018 H01B 109.4
H01A C018 H01B 108.0
C031 C019 C032 111.96(12)
C031 C019 H01C 109.2
C032 C019 H01C 109.2
C031 C019 H01D 109.2
C032 C019 H01D 109.2
H01C C019 H01D 107.9
C035 C020 C040 110.94(12)
C035 C020 H02A 109.5
C040 C020 H02A 109.5
C035 C020 H02B 109.5
C040 C020 H02B 109.5
H02A C020 H02B 108.0
C035 C021 C023 111.89(12)
C035 C021 H02C 109.2
C023 C021 H02C 109.2
C035 C021 H02D 109.2
C023 C021 H02D 109.2
H02C C021 H02D 107.9
N1 C022 C029 111.20(11)
N1 C022 C024 109.14(10)
C029 C022 C024 111.21(11)
N1 C022 H022 108.4
C029 C022 H022 108.4
C024 C022 H022 108.4
C021 C023 C016 111.31(12)
C021 C023 H02E 109.4
C016 C023 H02E 109.4
C021 C023 H02F 109.4
C016 C023 H02F 109.4
H02E C023 H02F 108.0
C022 C024 C048 110.21(12)
C022 C024 H02G 109.6
C048 C024 H02G 109.6
C022 C024 H02H 109.6
C048 C024 H02H 109.6
H02G C024 H02H 108.1
C027 C025 C032 109.15(12)
C027 C025 H02I 109.9
C032 C025 H02I 109.9
C027 C025 H02J 109.9
C032 C025 H02J 109.9
H02I C025 H02J 108.3
N2 C026 C041 108.16(10)
N2 C026 C037 112.42(11)
C041 C026 C037 111.72(12)
N2 C026 H026 108.1
C041 C026 H026 108.1
C037 C026 H026 108.1
N3 C027 C030 111.94(10)
N3 C027 C025 109.10(11)
C030 C027 C025 110.96(11)
N3 C027 H027 108.2
C030 C027 H027 108.2
C025 C027 H027 108.2
N1 C028 C053 110.09(11)
N1 C028 C038 109.98(11)
C053 C028 C038 111.91(13)
N1 C028 H028 108.3
C053 C028 H028 108.3
C038 C028 H028 108.3
C022 C029 C042 109.83(12)
C022 C029 H02K 109.7
C042 C029 H02K 109.7
C022 C029 H02L 109.7
C042 C029 H02L 109.7
H02K C029 H02L 108.2
C027 C030 C031 109.89(11)
C027 C030 H03A 109.7
C031 C030 H03A 109.7
C027 C030 H03B 109.7
C031 C030 H03B 109.7
H03A C030 H03B 108.2
C019 C031 C030 111.56(12)
C019 C031 H03C 109.3
C030 C031 H03C 109.3
C019 C031 H03D 109.3
C030 C031 H03D 109.3
H03C C031 H03D 108.0
C019 C032 C025 111.22(12)
C019 C032 H03E 109.4
C025 C032 H03E 109.4
C019 C032 H03F 109.4
C025 C032 H03F 109.4
H03E C032 H03F 108.0
C052 N4 C039 104.33(13)
C017 C034 C044 110.88(12)
C017 C034 H03G 109.5
C044 C034 H03G 109.5
C017 C034 H03H 109.5
C044 C034 H03H 109.5
H03G C034 H03H 108.1
C021 C035 C020 110.83(12)
C021 C035 H03I 109.5
C020 C035 H03I 109.5
C021 C035 H03J 109.5
C020 C035 H03J 109.5
H03I C035 H03J 108.1
C049 C036 C041 111.24(12)
C049 C036 H03K 109.4
C041 C036 H03K 109.4
C049 C036 H03L 109.4
C041 C036 H03L 109.4
H03K C036 H03L 108.0
C026 C037 C047 110.10(12)
C026 C037 H03M 109.6
C047 C037 H03M 109.6
C026 C037 H03N 109.6
C047 C037 H03N 109.6
H03M C037 H03N 108.2
C028 C038 C050 110.84(14)
C028 C038 H03O 109.5
C050 C038 H03O 109.5
C028 C038 H03P 109.5
C050 C038 H03P 109.5
H03O C038 H03P 108.1
C043 C039 N4 110.79(14)
C043 C039 H039 124.6
N4 C039 H039 124.6
C016 C040 C020 110.64(11)
C016 C040 H04A 109.5
C020 C040 H04A 109.5
C016 C040 H04B 109.5
C020 C040 H04B 109.5
H04A C040 H04B 108.1
C026 C041 C036 110.83(11)
C026 C041 H04C 109.5
C036 C041 H04C 109.5
C026 C041 H04D 109.5
C036 C041 H04D 109.5
H04C C041 H04D 108.1
C051 C042 C029 110.81(13)
C051 C042 H04E 109.5
C029 C042 H04E 109.5
C051 C042 H04F 109.5
C029 C042 H04F 109.5
H04E C042 H04F 108.1
C039 C043 N5 105.86(14)
C039 C043 H043 127.1
N5 C043 H043 127.1
C045 C044 C034 111.04(12)
C045 C044 H04G 109.4
C034 C044 H04G 109.4
C045 C044 H04H 109.4
C034 C044 H04H 109.4
H04G C044 H04H 108.0
C044 C045 C046 110.53(13)
C044 C045 H04I 109.5
C046 C045 H04I 109.5
C044 C045 H04J 109.5
C046 C045 H04J 109.5
H04I C045 H04J 108.1
C045 C046 C018 111.64(13)
C045 C046 H04K 109.3
C018 C046 H04K 109.3
C045 C046 H04L 109.3
C018 C046 H04L 109.3
H04K C046 H04L 108.0
C049 C047 C037 111.37(12)
C049 C047 H04M 109.4
C037 C047 H04M 109.4
C049 C047 H04N 109.4
C037 C047 H04N 109.4
H04M C047 H04N 108.0
C024 C048 C051 110.80(13)
C024 C048 H04O 109.5
C051 C048 H04O 109.5
C024 C048 H04P 109.5
C051 C048 H04P 109.5
H04O C048 H04P 108.1
C047 C049 C036 111.34(13)
C047 C049 H04Q 109.4
C036 C049 H04Q 109.4
C047 C049 H04R 109.4
C036 C049 H04R 109.4
H04Q C049 H04R 108.0
C2 C050 C038 110.59(14)
C2 C050 H05A 109.5
C038 C050 H05A 109.5
C2 C050 H05B 109.5
C038 C050 H05B 109.5
H05A C050 H05B 108.1
C042 C051 C048 111.05(13)
C042 C051 H05C 109.4
C048 C051 H05C 109.4
C042 C051 H05D 109.4
C048 C051 H05D 109.4
H05C C051 H05D 108.0
N4 C052 N5 112.58(15)
N4 C052 H052 123.7
N5 C052 H052 123.7
C028 C053 C1 110.06(13)
C028 C053 H05E 109.6
C1 C053 H05E 109.6
C028 C053 H05F 109.6
C1 C053 H05F 109.6
H05E C053 H05F 108.2
H1WA O1W H1WB 110.9(19)

loop_
_geom_bond_atom_site_label_1
_geom_bond_atom_site_label_2
_geom_bond_distance
C90A O8A 1.185(7)
C90A C91A 1.468(13)
C90A H90A 0.9900
C90A H90B 0.9900
C91A H91A 0.9800
C91A H91B 0.9800
C91A H91C 0.9800
C90B O8B 1.129(6)
C90B C91B 1.457(16)
C90B H90C 0.9900
C90B H90D 0.9900
C91B H91D 0.9800
C91B H91E 0.9800
C91B H91F 0.9800
C2 C050 1.500(3)
C2 C1 1.504(3)
C2 H2A 0.9900
C2 H2B 0.9900
C1 C053 1.539(2)
C1 H1A 0.9900
C1 H1B 0.9900
P1 O2 1.5025(10)
P1 O1 1.5128(9)
P1 O3 1.5361(10)
P1 C014 1.8726(13)
P2 O6 1.5006(10)
P2 O7 1.5020(9)
P2 O5 1.5740(9)
P2 C014 1.8572(12)
O4 C014 1.4451(14)
O4 H4 0.8400
N3 C027 1.4983(16)
N3 C017 1.5011(16)
N3 H3A 0.9200
N3 H3B 0.9200
N1 C022 1.5012(16)
N1 C028 1.5103(16)
N1 H1C 0.9200
N1 H1D 0.9200
N2 C016 1.4964(16)
N2 C026 1.5023(16)
N2 H2C 0.9200
N2 H2D 0.9200
N5 C052 1.3481(19)
N5 C043 1.3684(18)
N5 C015 1.4641(16)
O5 H5 0.8400
C014 C015 1.5459(17)
C015 H1E 0.9900
C015 H2E 0.9900
C016 C040 1.5203(19)
C016 C023 1.5239(18)
C016 H016 1.0000
C017 C034 1.5219(18)
C017 C018 1.5278(19)
C017 H017 1.0000
C018 C046 1.528(2)
C018 H01A 0.9900
C018 H01B 0.9900
C019 C031 1.516(2)
C019 C032 1.523(2)
C019 H01C 0.9900
C019 H01D 0.9900
C020 C035 1.524(2)
C020 C040 1.528(2)
C020 H02A 0.9900
C020 H02B 0.9900
C021 C035 1.521(2)
C021 C023 1.5232(19)
C021 H02C 0.9900
C021 H02D 0.9900
C022 C029 1.5212(18)
C022 C024 1.5201(19)
C022 H022 1.0000
C023 H02E 0.9900
C023 H02F 0.9900
C024 C048 1.5242(19)
C024 H02G 0.9900
C024 H02H 0.9900
C025 C027 1.5225(18)
C025 C032 1.5323(19)
C025 H02I 0.9900
C025 H02J 0.9900
C026 C041 1.5194(18)
C026 C037 1.5226(19)
C026 H026 1.0000
C027 C030 1.5178(17)
C027 H027 1.0000
C028 C053 1.512(2)
C028 C038 1.516(2)
C028 H028 1.0000
C029 C042 1.533(2)
C029 H02K 0.9900
C029 H02L 0.9900
C030 C031 1.5255(18)
C030 H03A 0.9900
C030 H03B 0.9900
C031 H03C 0.9900
C031 H03D 0.9900
C032 H03E 0.9900
C032 H03F 0.9900
N4 C052 1.322(2)
N4 C039 1.365(2)
C034 C044 1.526(2)
C034 H03G 0.9900
C034 H03H 0.9900
C035 H03I 0.9900
C035 H03J 0.9900
C036 C049 1.527(2)
C036 C041 1.529(2)
C036 H03K 0.9900
C036 H03L 0.9900
C037 C047 1.531(2)
C037 H03M 0.9900
C037 H03N 0.9900
C038 C050 1.531(2)
C038 H03O 0.9900
C038 H03P 0.9900
C039 C043 1.362(2)
C039 H039 0.9500
C040 H04A 0.9900
C040 H04B 0.9900
C041 H04C 0.9900
C041 H04D 0.9900
C042 C051 1.521(2)
C042 H04E 0.9900
C042 H04F 0.9900
C043 H043 0.9500
C044 C045 1.520(2)
C044 H04G 0.9900
C044 H04H 0.9900
C045 C046 1.526(2)
C045 H04I 0.9900
C045 H04J 0.9900
C046 H04K 0.9900
C046 H04L 0.9900
C047 C049 1.514(2)
C047 H04M 0.9900
C047 H04N 0.9900
C048 C051 1.522(2)
C048 H04O 0.9900
C048 H04P 0.9900
C049 H04Q 0.9900
C049 H04R 0.9900
C050 H05A 0.9900
C050 H05B 0.9900
C051 H05C 0.9900
C051 H05D 0.9900
C052 H052 0.9500
C053 H05E 0.9900
C053 H05F 0.9900
O1W H1WA 0.86(2)
O1W H1WB 0.86(2)

loop_
_geom_hbond_atom_site_label_D
_geom_hbond_atom_site_label_H
_geom_hbond_atom_site_label_A
_geom_hbond_site_symmetry_A
_geom_hbond_distance_DH
_geom_hbond_distance_HA
_geom_hbond_distance_DA
_geom_hbond_angle_DHA
O1W H1WA O7 2_665 0.86(2) 2.03(2) 2.8725(16) 168(2)
O1W H1WB N4 1_565 0.86(2) 2.16(2) 2.9962(18) 166(2)
N3 H3A O2 1_565 0.92 1.74 2.6291(14) 163
N3 H3B O3 2_666 0.92 1.84 2.7446(14) 167
N1 H1C O1 1_565 0.92 1.86 2.7543(14) 163
N1 H1D O7 1_565 0.92 1.88 2.7525(15) 157
N2 H2C O6 2_666 0.92 2.13 2.9580(14) 150
N2 H2C O5 2_666 0.92 2.39 3.1869(15) 145
N2 H2D O6 1_556 0.92 1.73 2.6522(15) 177
O5 H5 O3 . 0.84 1.66 2.4871(13) 167

loop_
_geom_torsion_atom_site_label_1
_geom_torsion_atom_site_label_2
_geom_torsion_atom_site_label_3
_geom_torsion_atom_site_label_4
_geom_torsion
C050 C2 C1 C053 -57.3(2)
O6 P2 C014 O4 -33.95(10)
O7 P2 C014 O4 -161.57(8)
O5 P2 C014 O4 79.42(9)
O6 P2 C014 C015 82.53(9)
O7 P2 C014 C015 -45.08(10)
O5 P2 C014 C015 -164.10(8)
O6 P2 C014 P1 -151.81(6)
O7 P2 C014 P1 80.58(7)
O5 P2 C014 P1 -38.44(8)
O2 P1 C014 O4 34.80(9)
O1 P1 C014 O4 157.54(8)
O3 P1 C014 O4 -82.82(9)
O2 P1 C014 C015 -85.71(10)
O1 P1 C014 C015 37.03(10)
O3 P1 C014 C015 156.67(9)
O2 P1 C014 P2 152.86(7)
O1 P1 C014 P2 -84.39(7)
O3 P1 C014 P2 35.25(8)
C052 N5 C015 C014 104.47(16)
C043 N5 C015 C014 -83.02(17)
O4 C014 C015 N5 -57.82(14)
P2 C014 C015 N5 -173.21(9)
P1 C014 C015 N5 61.58(13)
C026 N2 C016 C040 -178.36(11)
C026 N2 C016 C023 -55.93(15)
C027 N3 C017 C034 -177.16(10)
C027 N3 C017 C018 -53.73(14)
N3 C017 C018 C046 -175.66(11)
C034 C017 C018 C046 -54.15(16)
C028 N1 C022 C029 -68.64(14)
C028 N1 C022 C024 168.31(11)
C035 C021 C023 C016 54.06(17)
N2 C016 C023 C021 -175.05(11)
C040 C016 C023 C021 -54.56(15)
N1 C022 C024 C048 -179.06(12)
C029 C022 C024 C048 57.90(15)
C016 N2 C026 C041 -176.64(11)
C016 N2 C026 C037 -52.81(15)
C017 N3 C027 C030 -65.27(14)
C017 N3 C027 C025 171.53(10)
C032 C025 C027 N3 -176.50(10)
C032 C025 C027 C030 59.72(14)
C022 N1 C028 C053 -115.98(14)
C022 N1 C028 C038 120.26(13)
N1 C022 C029 C042 -179.58(12)
C024 C022 C029 C042 -57.72(15)
N3 C027 C030 C031 178.53(11)
C025 C027 C030 C031 -59.34(15)
C032 C019 C031 C030 -53.61(16)
C027 C030 C031 C019 55.65(15)
C031 C019 C032 C025 54.24(17)
C027 C025 C032 C019 -56.60(16)
N3 C017 C034 C044 178.75(11)
C018 C017 C034 C044 55.33(15)
C023 C021 C035 C020 -55.03(17)
C040 C020 C035 C021 56.37(17)
N2 C026 C037 C047 -178.37(11)
C041 C026 C037 C047 -56.55(15)
N1 C028 C038 C050 178.30(12)
C053 C028 C038 C050 55.60(18)
C052 N4 C039 C043 -0.22(19)
N2 C016 C040 C020 177.93(11)
C023 C016 C040 C020 56.06(15)
C035 C020 C040 C016 -56.98(16)
N2 C026 C041 C036 -179.68(11)
C037 C026 C041 C036 56.07(15)
C049 C036 C041 C026 -54.71(16)
C022 C029 C042 C051 56.69(17)
N4 C039 C043 N5 0.56(19)
C052 N5 C043 C039 -0.67(17)
C015 N5 C043 C039 -174.35(13)
C017 C034 C044 C045 -56.82(17)
C034 C044 C045 C046 57.03(18)
C044 C045 C046 C018 -56.10(19)
C017 C018 C046 C045 54.53(18)
C026 C037 C047 C049 56.32(17)
C022 C024 C048 C051 -56.70(17)
C037 C047 C049 C036 -55.94(18)
C041 C036 C049 C047 54.97(17)
C1 C2 C050 C038 57.1(2)
C028 C038 C050 C2 -55.9(2)
C029 C042 C051 C048 -56.45(18)
C024 C048 C051 C042 56.40(18)
C039 N4 C052 N5 -0.23(19)
C043 N5 C052 N4 0.58(19)
C015 N5 C052 N4 174.37(13)
N1 C028 C053 C1 -177.60(16)
C038 C028 C053 C1 -55.0(2)
C2 C1 C053 C028 55.5(2)
